data_4070125
loop_
_publ_author_name
'Nekoueishahraki, Bijan'
'Jana, Anukul'
'Roesky, Herbert W.'
'Mishra, Lallan'
'Stern, Daniel'
'Stalke, Dietmar'

_publ_section_title
;
 Synthesis and Structural Characterization of Heterobimetallic Bismuth
 Complexes with Main Group and Transition Metals
;
_journal_issue 19
_journal_name_full Organometallics
_journal_page_first 5733
_journal_paper_doi 10.1021/om900623w
_journal_volume 28
_journal_year 2009
_chemical_formula_moiety 'C46 H68 Al Bi N4 O Si2'
_chemical_formula_sum 'C46 H68 Al Bi N4 O Si2'
_chemical_formula_weight 985.18
_chemical_name_systematic
; 
 ? 
;
_space_group_IT_number 14
_symmetry_cell_setting monoclinic
_symmetry_space_group_name_Hall '-P 2ybc'
_symmetry_space_group_name_H-M 'P 1 21/c 1'
_atom_sites_solution_hydrogens geom
_atom_sites_solution_primary direct
_atom_sites_solution_secondary difmap
_audit_creation_method SHELXL-97
_cell_angle_alpha 90.00
_cell_angle_beta 90.324(2)
_cell_angle_gamma 90.00
_cell_formula_units_Z 8
_cell_length_a 42.529(7)
_cell_length_b 10.1601(17)
_cell_length_c 21.967(4)
_cell_measurement_reflns_used 9947
_cell_measurement_temperature 100(2)
_cell_measurement_theta_max 26.644
_cell_measurement_theta_min 2.209
_cell_volume 9492(3)
_computing_cell_refinement 'SAINT V7.46A (Bruker, 2008)'
_computing_data_collection 'APEX2 v2.2-0 (Bruker, 2008)'
_computing_data_reduction 'SAINT V7.46A (Bruker, 2008)'
_computing_molecular_graphics 'XSHELL v4.01 (Bruker, 2000)'
_computing_publication_material 'XSHELL v4.01 (Bruker, 2000)'
_computing_structure_refinement 'XL in SHELXTL v2008/2(Sheldrick, 2008)'
_computing_structure_solution 'XS in SHELXTL v2008/2(Sheldrick, 2008)'
_diffrn_ambient_temperature 100(2)
_diffrn_measured_fraction_theta_full 0.996
_diffrn_measured_fraction_theta_max 0.996
_diffrn_measurement_device_type 'Bruker Smart APEX2 with D8-Goniometer'
_diffrn_measurement_method 'omega scans'
_diffrn_radiation_monochromator 'Quazar multilayer mirror optics'
_diffrn_radiation_source 'micro-focus sealed tube'
_diffrn_radiation_type MoK\a
_diffrn_radiation_wavelength 0.71073
_diffrn_reflns_av_R_equivalents 0.0378
_diffrn_reflns_av_sigmaI/netI 0.0193
_diffrn_reflns_limit_h_max 52
_diffrn_reflns_limit_h_min -52
_diffrn_reflns_limit_k_max 12
_diffrn_reflns_limit_k_min -12
_diffrn_reflns_limit_l_max 27
_diffrn_reflns_limit_l_min -27
_diffrn_reflns_number 192453
_diffrn_reflns_theta_full 26.02
_diffrn_reflns_theta_max 26.02
_diffrn_reflns_theta_min 0.93
_exptl_absorpt_coefficient_mu 3.821
_exptl_absorpt_correction_T_max 0.6301
_exptl_absorpt_correction_T_min 0.4985
_exptl_absorpt_correction_type multi-scan
_exptl_absorpt_process_details 'SADABS-2008/2 (Sheldrick, 2008)'
_exptl_crystal_colour colourless
_exptl_crystal_density_diffrn 1.379
_exptl_crystal_density_method 'not measured'
_exptl_crystal_description block
_exptl_crystal_F_000 4032
_exptl_crystal_size_max 0.18
_exptl_crystal_size_mid 0.16
_exptl_crystal_size_min 0.12
_refine_diff_density_max 4.298
_refine_diff_density_min -2.543
_refine_diff_density_rms 0.151
_refine_ls_extinction_method none
_refine_ls_goodness_of_fit_ref 1.132
_refine_ls_hydrogen_treatment constr
_refine_ls_matrix_type full
_refine_ls_number_parameters 1184
_refine_ls_number_reflns 18633
_refine_ls_number_restraints 1480
_refine_ls_restrained_S_all 1.097
_refine_ls_R_factor_all 0.0358
_refine_ls_R_factor_gt 0.0341
_refine_ls_shift/su_max 0.003
_refine_ls_shift/su_mean 0.000
_refine_ls_structure_factor_coef Fsqd
_refine_ls_weighting_details 'calc w=1/[\s^2^(Fo^2^)+(0.0185P)^2^+36.0624P] where P=(Fo^2^+2Fc^2^)/3'
_refine_ls_weighting_scheme calc
_refine_ls_wR_factor_gt 0.0752
_refine_ls_wR_factor_ref 0.0760
_reflns_number_gt 17950
_reflns_number_total 18633
_reflns_threshold_expression >2sigma(I)
_cod_data_source_file om900623w_si_001.cif
_cod_data_source_block II
_cod_original_sg_symbol_Hall -P2ybc
_cod_original_sg_symbol_H-M P2(1)/c
_cod_database_code 4070125

loop_
_symmetry_equiv_pos_as_xyz
'x, y, z'
'-x, y+1/2, -z+1/2'
'-x, -y, -z'
'x, -y-1/2, z-1/2'

loop_
_atom_site_label
_atom_site_type_symbol
_atom_site_fract_x
_atom_site_fract_y
_atom_site_fract_z
_atom_site_U_iso_or_equiv
_atom_site_adp_type
_atom_site_occupancy
_atom_site_symmetry_multiplicity
_atom_site_calc_flag
_atom_site_refinement_flags
_atom_site_disorder_assembly
_atom_site_disorder_group
Bi1 Bi 0.384190(4) 0.542891(16) 0.261306(9) 0.02819(5) Uani 1 1 d U . .
Bi2 Bi 0.139947(4) 1.060757(15) 0.238938(8) 0.02483(4) Uani 1 1 d U B .
Al1 Al 0.37652(3) 0.37269(12) 0.40590(5) 0.0174(2) Uani 1 1 d U . .
Al2 Al 0.12666(3) 0.90081(12) 0.09318(6) 0.0170(2) Uani 1 1 d U . .
O1 O 0.37612(8) 0.4289(4) 0.33353(14) 0.0369(9) Uani 1 1 d U A .
O2 O 0.12582(8) 0.9702(4) 0.16393(13) 0.0304(8) Uani 1 1 d U . .
N1 N 0.41586(10) 0.4066(4) 0.21794(18) 0.0296(9) Uani 1 1 d DU A .
N2 N 0.34857(11) 0.4501(4) 0.20931(19) 0.0331(9) Uani 1 1 d DU A .
N3 N 0.40762(8) 0.4606(3) 0.45341(16) 0.0164(7) Uani 1 1 d U A .
N4 N 0.34086(8) 0.4380(3) 0.45081(16) 0.0173(7) Uani 1 1 d U A .
N5 N 0.10131(11) 0.9862(4) 0.2898(2) 0.0352(10) Uani 1 1 d DU . .
N6 N 0.16530(10) 0.8970(4) 0.2773(2) 0.0346(10) Uani 1 1 d DU . .
N7 N 0.15753(8) 0.9878(3) 0.04447(16) 0.0178(7) Uani 1 1 d U . .
N8 N 0.09098(8) 0.9567(3) 0.04647(16) 0.0170(7) Uani 1 1 d U . .
Si1 Si 0.45130(15) 0.4645(7) 0.1858(3) 0.0230(11) Uani 0.610(15) 1 d PDU A 1
C11 C 0.4897(3) 0.4187(12) 0.2223(6) 0.032(2) Uani 0.610(15) 1 d PDU A 1
H11A H 0.4886 0.4354 0.2662 0.049 Uiso 0.610(15) 1 calc PR A 1
H11B H 0.5066 0.4715 0.2046 0.049 Uiso 0.610(15) 1 calc PR A 1
H11C H 0.4939 0.3251 0.2152 0.049 Uiso 0.610(15) 1 calc PR A 1
C12 C 0.4531(4) 0.4177(16) 0.1040(5) 0.028(3) Uani 0.610(15) 1 d PDU A 1
H12A H 0.4477 0.3244 0.0995 0.041 Uiso 0.610(15) 1 calc PR A 1
H12B H 0.4744 0.4328 0.0887 0.041 Uiso 0.610(15) 1 calc PR A 1
H12C H 0.4381 0.4712 0.0807 0.041 Uiso 0.610(15) 1 calc PR A 1
C13 C 0.4494(3) 0.6492(9) 0.1908(5) 0.033(2) Uani 0.610(15) 1 d PDU A 1
H13A H 0.4297 0.6802 0.1724 0.049 Uiso 0.610(15) 1 calc PR A 1
H13B H 0.4673 0.6874 0.1691 0.049 Uiso 0.610(15) 1 calc PR A 1
H13C H 0.4502 0.6761 0.2336 0.049 Uiso 0.610(15) 1 calc PR A 1
Si1' Si 0.4463(3) 0.4743(13) 0.1775(6) 0.030(2) Uani 0.390(15) 1 d PDU A 2
C11' C 0.4837(4) 0.4494(19) 0.2205(9) 0.032(3) Uani 0.390(15) 1 d PDU A 2
H11D H 0.4808 0.4759 0.2630 0.049 Uiso 0.390(15) 1 calc PR A 2
H11E H 0.5003 0.5029 0.2022 0.049 Uiso 0.390(15) 1 calc PR A 2
H11F H 0.4897 0.3563 0.2189 0.049 Uiso 0.390(15) 1 calc PR A 2
C12' C 0.4485(7) 0.404(2) 0.0999(8) 0.029(4) Uani 0.390(15) 1 d PDU A 2
H12D H 0.4523 0.3091 0.1026 0.043 Uiso 0.390(15) 1 calc PR A 2
H12E H 0.4657 0.4459 0.0777 0.043 Uiso 0.390(15) 1 calc PR A 2
H12F H 0.4286 0.4200 0.0784 0.043 Uiso 0.390(15) 1 calc PR A 2
C13' C 0.4409(4) 0.6572(14) 0.1735(8) 0.030(3) Uani 0.390(15) 1 d PDU A 2
H13D H 0.4206 0.6773 0.1547 0.045 Uiso 0.390(15) 1 calc PR A 2
H13E H 0.4578 0.6959 0.1491 0.045 Uiso 0.390(15) 1 calc PR A 2
H13F H 0.4416 0.6941 0.2147 0.045 Uiso 0.390(15) 1 calc PR A 2
Si2 Si 0.32898(15) 0.5165(6) 0.1477(3) 0.0284(11) Uani 0.610(15) 1 d PDU A 1
C14 C 0.3410(3) 0.6939(9) 0.1443(5) 0.047(3) Uani 0.610(15) 1 d PDU A 1
H14A H 0.3343 0.7387 0.1816 0.070 Uiso 0.610(15) 1 calc PR A 1
H14B H 0.3309 0.7360 0.1090 0.070 Uiso 0.610(15) 1 calc PR A 1
H14C H 0.3639 0.6999 0.1405 0.070 Uiso 0.610(15) 1 calc PR A 1
C15 C 0.2855(2) 0.5132(12) 0.1470(5) 0.044(2) Uani 0.610(15) 1 d PDU A 1
H15A H 0.2782 0.4224 0.1418 0.065 Uiso 0.610(15) 1 calc PR A 1
H15B H 0.2776 0.5674 0.1133 0.065 Uiso 0.610(15) 1 calc PR A 1
H15C H 0.2776 0.5481 0.1856 0.065 Uiso 0.610(15) 1 calc PR A 1
C16 C 0.3458(3) 0.4337(10) 0.0776(5) 0.030(2) Uani 0.610(15) 1 d PDU A 1
H16A H 0.3687 0.4450 0.0773 0.045 Uiso 0.610(15) 1 calc PR A 1
H16B H 0.3367 0.4737 0.0410 0.045 Uiso 0.610(15) 1 calc PR A 1
H16C H 0.3407 0.3397 0.0785 0.045 Uiso 0.610(15) 1 calc PR A 1
Si2' Si 0.3357(3) 0.5330(11) 0.1459(5) 0.036(2) Uani 0.390(15) 1 d PDU A 2
C14' C 0.3580(4) 0.6873(13) 0.1322(8) 0.044(3) Uani 0.390(15) 1 d PDU A 2
H14D H 0.3573 0.7426 0.1687 0.065 Uiso 0.390(15) 1 calc PR A 2
H14E H 0.3486 0.7348 0.0978 0.065 Uiso 0.390(15) 1 calc PR A 2
H14F H 0.3799 0.6660 0.1228 0.065 Uiso 0.390(15) 1 calc PR A 2
C15' C 0.2942(4) 0.579(2) 0.1618(9) 0.060(4) Uani 0.390(15) 1 d PDU A 2
H15D H 0.2938 0.6604 0.1857 0.089 Uiso 0.390(15) 1 calc PR A 2
H15E H 0.2840 0.5083 0.1847 0.089 Uiso 0.390(15) 1 calc PR A 2
H15F H 0.2829 0.5928 0.1232 0.089 Uiso 0.390(15) 1 calc PR A 2
C16' C 0.3353(5) 0.4222(19) 0.0785(9) 0.045(4) Uani 0.390(15) 1 d PDU A 2
H16D H 0.3290 0.4724 0.0423 0.067 Uiso 0.390(15) 1 calc PR A 2
H16E H 0.3202 0.3507 0.0852 0.067 Uiso 0.390(15) 1 calc PR A 2
H16F H 0.3563 0.3853 0.0725 0.067 Uiso 0.390(15) 1 calc PR A 2
Si3 Si 0.09404(12) 1.0514(4) 0.36236(18) 0.0259(8) Uani 0.661(12) 1 d PDU B 1
C57 C 0.1200(3) 1.1971(8) 0.3770(4) 0.039(2) Uani 0.661(12) 1 d PDU B 1
H57A H 0.1419 1.1684 0.3794 0.059 Uiso 0.661(12) 1 calc PR B 1
H57B H 0.1140 1.2386 0.4155 0.059 Uiso 0.661(12) 1 calc PR B 1
H57C H 0.1175 1.2607 0.3438 0.059 Uiso 0.661(12) 1 calc PR B 1
C58 C 0.1022(3) 0.9251(13) 0.4209(7) 0.031(2) Uani 0.661(12) 1 d PDU B 1
H58A H 0.0925 0.8416 0.4087 0.047 Uiso 0.661(12) 1 calc PR B 1
H58B H 0.0935 0.9535 0.4599 0.047 Uiso 0.661(12) 1 calc PR B 1
H58C H 0.1250 0.9133 0.4251 0.047 Uiso 0.661(12) 1 calc PR B 1
C59 C 0.0525(2) 1.1050(11) 0.3692(5) 0.046(2) Uani 0.661(12) 1 d PDU B 1
H59A H 0.0493 1.1866 0.3462 0.070 Uiso 0.661(12) 1 calc PR B 1
H59B H 0.0475 1.1203 0.4122 0.070 Uiso 0.661(12) 1 calc PR B 1
H59C H 0.0386 1.0364 0.3529 0.070 Uiso 0.661(12) 1 calc PR B 1
Si3' Si 0.0836(2) 1.0401(9) 0.3560(4) 0.0314(18) Uani 0.339(12) 1 d PDU B 2
C57' C 0.1018(5) 1.2078(13) 0.3653(8) 0.038(3) Uani 0.339(12) 1 d PDU B 2
H57D H 0.1246 1.2014 0.3597 0.057 Uiso 0.339(12) 1 calc PR B 2
H57E H 0.0974 1.2413 0.4062 0.057 Uiso 0.339(12) 1 calc PR B 2
H57F H 0.0929 1.2679 0.3349 0.057 Uiso 0.339(12) 1 calc PR B 2
C58' C 0.0967(6) 0.930(3) 0.4180(14) 0.033(4) Uani 0.339(12) 1 d PDU B 2
H58D H 0.0814 0.8589 0.4231 0.049 Uiso 0.339(12) 1 calc PR B 2
H58E H 0.0984 0.9803 0.4560 0.049 Uiso 0.339(12) 1 calc PR B 2
H58F H 0.1173 0.8928 0.4079 0.049 Uiso 0.339(12) 1 calc PR B 2
C59' C 0.0409(4) 1.0566(18) 0.3632(9) 0.034(3) Uani 0.339(12) 1 d PDU B 2
H59D H 0.0328 1.1127 0.3303 0.051 Uiso 0.339(12) 1 calc PR B 2
H59E H 0.0359 1.0963 0.4026 0.051 Uiso 0.339(12) 1 calc PR B 2
H59F H 0.0311 0.9694 0.3604 0.051 Uiso 0.339(12) 1 calc PR B 2
Si4 Si 0.20314(11) 0.9329(5) 0.3078(2) 0.0298(9) Uani 0.661(12) 1 d PDU B 1
C60 C 0.2390(2) 0.8691(10) 0.2679(5) 0.036(2) Uani 0.661(12) 1 d PDU B 1
H60A H 0.2397 0.7730 0.2714 0.054 Uiso 0.661(12) 1 calc PR B 1
H60B H 0.2579 0.9072 0.2866 0.054 Uiso 0.661(12) 1 calc PR B 1
H60C H 0.2380 0.8937 0.2248 0.054 Uiso 0.661(12) 1 calc PR B 1
C61 C 0.2040(3) 0.8796(17) 0.3874(5) 0.036(3) Uani 0.59(4) 1 d PDU B 1
H61A H 0.1858 0.9155 0.4087 0.054 Uiso 0.661(12) 1 calc PR B 1
H61B H 0.2234 0.9115 0.4070 0.054 Uiso 0.661(12) 1 calc PR B 1
H61C H 0.2035 0.7832 0.3892 0.054 Uiso 0.661(12) 1 calc PR B 1
C62 C 0.2087(2) 1.1164(8) 0.3061(5) 0.042(2) Uani 0.661(12) 1 d PDU B 1
H62A H 0.2094 1.1465 0.2637 0.062 Uiso 0.661(12) 1 calc PR B 1
H62B H 0.2284 1.1393 0.3267 0.062 Uiso 0.661(12) 1 calc PR B 1
H62C H 0.1911 1.1591 0.3269 0.062 Uiso 0.661(12) 1 calc PR B 1
Si4' Si 0.1961(2) 0.9278(10) 0.3235(4) 0.0325(18) Uani 0.339(12) 1 d PDU B 2
C60' C 0.2330(4) 0.892(2) 0.2802(10) 0.039(4) Uani 0.339(12) 1 d PDU B 2
H60D H 0.2321 0.8026 0.2640 0.058 Uiso 0.339(12) 1 calc PR B 2
H60E H 0.2512 0.9013 0.3074 0.058 Uiso 0.339(12) 1 calc PR B 2
H60F H 0.2349 0.9550 0.2464 0.058 Uiso 0.339(12) 1 calc PR B 2
C61' C 0.1965(5) 0.839(2) 0.3959(7) 0.035(3) Uani 0.41(4) 1 d PDU B 2
H61D H 0.1779 0.8640 0.4196 0.052 Uiso 0.339(12) 1 calc PR B 2
H61E H 0.2156 0.8617 0.4187 0.052 Uiso 0.339(12) 1 calc PR B 2
H61F H 0.1961 0.7442 0.3881 0.052 Uiso 0.339(12) 1 calc PR B 2
C62' C 0.1971(4) 1.1098(13) 0.3361(9) 0.038(3) Uani 0.339(12) 1 d PDU B 2
H62D H 0.1988 1.1549 0.2969 0.057 Uiso 0.339(12) 1 calc PR B 2
H62E H 0.2152 1.1324 0.3619 0.057 Uiso 0.339(12) 1 calc PR B 2
H62F H 0.1776 1.1375 0.3563 0.057 Uiso 0.339(12) 1 calc PR B 2
C1 C 0.40678(12) 0.2722(4) 0.2186(2) 0.0279(10) Uani 1 1 d U . .
C2 C 0.37459(12) 0.2283(4) 0.22043(18) 0.0266(9) Uani 1 1 d U A .
C3 C 0.34723(13) 0.3114(5) 0.2181(2) 0.0311(10) Uani 1 1 d U . .
C4 C 0.31735(14) 0.2558(6) 0.2241(3) 0.0440(14) Uani 1 1 d U A .
H4 H 0.2995 0.3121 0.2255 0.053 Uiso 1 1 calc R . .
C5 C 0.31296(15) 0.1200(6) 0.2282(3) 0.0488(15) Uani 1 1 d U . .
H5 H 0.2924 0.0844 0.2313 0.059 Uiso 1 1 calc R A .
C6 C 0.33824(14) 0.0397(5) 0.2277(2) 0.0407(13) Uani 1 1 d U A .
H6 H 0.3351 -0.0528 0.2295 0.049 Uiso 1 1 calc R . .
C7 C 0.36921(13) 0.0887(5) 0.22464(19) 0.0323(11) Uani 1 1 d U . .
C8 C 0.39456(14) -0.0004(5) 0.2248(2) 0.0353(12) Uani 1 1 d U A .
H8 H 0.3905 -0.0923 0.2269 0.042 Uiso 1 1 calc R . .
C9 C 0.42486(14) 0.0435(5) 0.2220(2) 0.0348(12) Uani 1 1 d U . .
H9 H 0.4419 -0.0171 0.2218 0.042 Uiso 1 1 calc R A .
C10 C 0.43050(13) 0.1797(5) 0.2195(2) 0.0310(11) Uani 1 1 d U A .
H10 H 0.4517 0.2094 0.2185 0.037 Uiso 1 1 calc R . .
C17 C 0.43012(11) 0.4861(6) 0.5555(2) 0.0308(11) Uani 1 1 d U A .
H17A H 0.4455 0.4152 0.5504 0.046 Uiso 1 1 calc R . .
H17B H 0.4229 0.4874 0.5978 0.046 Uiso 1 1 calc R . .
H17C H 0.4399 0.5707 0.5457 0.046 Uiso 1 1 calc R . .
C18 C 0.40262(10) 0.4630(4) 0.5137(2) 0.0198(9) Uani 1 1 d U . .
C19 C 0.37299(10) 0.4454(4) 0.54036(18) 0.0205(9) Uani 1 1 d U A .
H19 H 0.3728 0.4303 0.5830 0.025 Uiso 1 1 calc R . .
C20 C 0.34383(10) 0.4478(4) 0.5111(2) 0.0183(8) Uani 1 1 d U . .
C21 C 0.31502(10) 0.4642(5) 0.5510(2) 0.0234(9) Uani 1 1 d U A .
H21A H 0.3017 0.5347 0.5345 0.035 Uiso 1 1 calc R . .
H21B H 0.3216 0.4869 0.5924 0.035 Uiso 1 1 calc R . .
H21C H 0.3031 0.3817 0.5516 0.035 Uiso 1 1 calc R . .
C22 C 0.43723(10) 0.5085(4) 0.42922(18) 0.0183(8) Uani 1 1 d U . .
C23 C 0.46193(10) 0.4216(5) 0.41623(19) 0.0205(9) Uani 1 1 d U A .
C24 C 0.48968(10) 0.4715(5) 0.3912(2) 0.0237(9) Uani 1 1 d U . .
H24 H 0.5065 0.4129 0.3825 0.028 Uiso 1 1 calc R A .
C25 C 0.49322(11) 0.6040(5) 0.3790(2) 0.0280(10) Uani 1 1 d U A .
H25 H 0.5121 0.6361 0.3617 0.034 Uiso 1 1 calc R . .
C26 C 0.46885(11) 0.6895(5) 0.3923(2) 0.0281(10) Uani 1 1 d U . .
H26 H 0.4713 0.7807 0.3841 0.034 Uiso 1 1 calc R A .
C27 C 0.44060(10) 0.6448(4) 0.4176(2) 0.0218(9) Uani 1 1 d U A .
C28 C 0.45979(10) 0.2743(4) 0.4275(2) 0.0228(9) Uani 1 1 d U . .
H28 H 0.4403 0.2567 0.4515 0.027 Uiso 1 1 calc R A .
C29 C 0.45675(12) 0.2030(5) 0.3666(2) 0.0329(11) Uani 1 1 d U A .
H29A H 0.4388 0.2388 0.3438 0.049 Uiso 1 1 calc R . .
H29B H 0.4535 0.1088 0.3738 0.049 Uiso 1 1 calc R . .
H29C H 0.4760 0.2155 0.3431 0.049 Uiso 1 1 calc R . .
C30 C 0.48801(11) 0.2214(6) 0.4635(2) 0.0355(12) Uani 1 1 d U A .
H30A H 0.5071 0.2306 0.4392 0.053 Uiso 1 1 calc R . .
H30B H 0.4846 0.1283 0.4731 0.053 Uiso 1 1 calc R . .
H30C H 0.4904 0.2714 0.5014 0.053 Uiso 1 1 calc R . .
C31 C 0.41496(11) 0.7448(5) 0.4323(2) 0.0267(10) Uani 1 1 d U . .
H31 H 0.3953 0.6954 0.4420 0.032 Uiso 1 1 calc R A .
C32 C 0.40821(13) 0.8345(5) 0.3781(2) 0.0341(11) Uani 1 1 d U A .
H32A H 0.4268 0.8881 0.3696 0.051 Uiso 1 1 calc R . .
H32B H 0.3904 0.8922 0.3876 0.051 Uiso 1 1 calc R . .
H32C H 0.4030 0.7809 0.3424 0.051 Uiso 1 1 calc R . .
C33 C 0.42357(14) 0.8296(6) 0.4874(3) 0.0444(14) Uani 1 1 d U A .
H33A H 0.4437 0.8735 0.4801 0.067 Uiso 1 1 calc R . .
H33B H 0.4253 0.7738 0.5236 0.067 Uiso 1 1 calc R . .
H33C H 0.4072 0.8960 0.4937 0.067 Uiso 1 1 calc R . .
C34 C 0.31054(10) 0.4582(4) 0.42270(19) 0.0173(8) Uani 1 1 d U . .
C35 C 0.28819(10) 0.3570(4) 0.4201(2) 0.0216(9) Uani 1 1 d U A .
C36 C 0.25972(11) 0.3808(5) 0.3916(2) 0.0283(10) Uani 1 1 d U . .
H36 H 0.2443 0.3132 0.3900 0.034 Uiso 1 1 calc R A .
C37 C 0.25339(11) 0.5011(5) 0.3654(2) 0.0326(11) Uani 1 1 d U A .
H37 H 0.2336 0.5162 0.3464 0.039 Uiso 1 1 calc R . .
C38 C 0.27556(11) 0.5995(5) 0.3667(2) 0.0275(10) Uani 1 1 d U . .
H38 H 0.2710 0.6817 0.3481 0.033 Uiso 1 1 calc R A .
C39 C 0.30458(10) 0.5809(4) 0.3948(2) 0.0207(9) Uani 1 1 d U A .
C40 C 0.29436(11) 0.2192(4) 0.4447(2) 0.0249(9) Uani 1 1 d U . .
H40 H 0.3146 0.2210 0.4680 0.030 Uiso 1 1 calc R A .
C41 C 0.29787(14) 0.1226(5) 0.3919(3) 0.0433(14) Uani 1 1 d U A .
H41A H 0.2777 0.1142 0.3704 0.065 Uiso 1 1 calc R . .
H41B H 0.3043 0.0364 0.4077 0.065 Uiso 1 1 calc R . .
H41C H 0.3139 0.1552 0.3638 0.065 Uiso 1 1 calc R . .
C42 C 0.26832(13) 0.1730(6) 0.4879(3) 0.0435(14) Uani 1 1 d U A .
H42A H 0.2485 0.1655 0.4653 0.065 Uiso 1 1 calc R . .
H42B H 0.2659 0.2370 0.5209 0.065 Uiso 1 1 calc R . .
H42C H 0.2740 0.0871 0.5050 0.065 Uiso 1 1 calc R . .
C43 C 0.32868(10) 0.6907(4) 0.3952(2) 0.0214(9) Uani 1 1 d U . .
H43 H 0.3500 0.6490 0.3938 0.026 Uiso 1 1 calc R A .
C44 C 0.32597(12) 0.7826(5) 0.3409(2) 0.0288(10) Uani 1 1 d U A .
H44A H 0.3252 0.7307 0.3033 0.043 Uiso 1 1 calc R . .
H44B H 0.3442 0.8414 0.3400 0.043 Uiso 1 1 calc R . .
H44C H 0.3067 0.8350 0.3443 0.043 Uiso 1 1 calc R . .
C45 C 0.32681(12) 0.7699(5) 0.4548(2) 0.0302(11) Uani 1 1 d U A .
H45A H 0.3053 0.8019 0.4604 0.045 Uiso 1 1 calc R . .
H45B H 0.3412 0.8450 0.4528 0.045 Uiso 1 1 calc R . .
H45C H 0.3327 0.7133 0.4891 0.045 Uiso 1 1 calc R . .
C46 C 0.37880(13) 0.1813(4) 0.4158(3) 0.0438(14) Uani 1 1 d U A .
H46A H 0.3886 0.1422 0.3798 0.066 Uiso 1 1 calc R . .
H46B H 0.3575 0.1457 0.4206 0.066 Uiso 1 1 calc R . .
H46C H 0.3914 0.1602 0.4520 0.066 Uiso 1 1 calc R . .
C47 C 0.09374(12) 0.8548(5) 0.2747(2) 0.0319(11) Uani 1 1 d U B .
C48 C 0.11743(12) 0.7528(4) 0.27272(18) 0.0274(10) Uani 1 1 d U . .
C49 C 0.15090(12) 0.7725(5) 0.27525(19) 0.0290(10) Uani 1 1 d U B .
C50 C 0.17049(14) 0.6629(5) 0.2754(2) 0.0358(12) Uani 1 1 d U . .
H50 H 0.1926 0.6756 0.2781 0.043 Uiso 1 1 calc R B .
C51 C 0.15868(15) 0.5339(5) 0.2716(2) 0.0412(13) Uani 1 1 d U B .
H51 H 0.1728 0.4613 0.2726 0.049 Uiso 1 1 calc R . .
C52 C 0.12724(15) 0.5125(5) 0.2666(2) 0.0405(12) Uani 1 1 d U . .
H52 H 0.1195 0.4250 0.2633 0.049 Uiso 1 1 calc R B .
C53 C 0.10605(14) 0.6187(5) 0.2662(2) 0.0368(11) Uani 1 1 d U B .
C54 C 0.07362(14) 0.5941(6) 0.2604(3) 0.0451(13) Uani 1 1 d U . .
H54 H 0.0664 0.5059 0.2567 0.054 Uiso 1 1 calc R B .
C55 C 0.05264(15) 0.6928(7) 0.2601(3) 0.0560(16) Uani 1 1 d U B .
H55 H 0.0309 0.6738 0.2553 0.067 Uiso 1 1 calc R . .
C56 C 0.06254(13) 0.8233(6) 0.2666(3) 0.0478(14) Uani 1 1 d U . .
H56 H 0.0474 0.8918 0.2654 0.057 Uiso 1 1 calc R B .
C63 C 0.18081(11) 1.0196(5) -0.0578(2) 0.0301(11) Uani 1 1 d U . .
H63A H 0.1882 1.1096 -0.0506 0.045 Uiso 1 1 calc R . .
H63B H 0.1741 1.0106 -0.1003 0.045 Uiso 1 1 calc R . .
H63C H 0.1979 0.9573 -0.0493 0.045 Uiso 1 1 calc R . .
C64 C 0.15319(10) 0.9905(4) -0.0162(2) 0.0212(9) Uani 1 1 d U . .
C65 C 0.12397(11) 0.9692(4) -0.04284(19) 0.0224(9) Uani 1 1 d U . .
H65 H 0.1238 0.9544 -0.0855 0.027 Uiso 1 1 calc R . .
C66 C 0.09446(10) 0.9672(4) -0.01347(19) 0.0187(8) Uani 1 1 d U . .
C67 C 0.06635(11) 0.9809(5) -0.0546(2) 0.0259(10) Uani 1 1 d U . .
H67A H 0.0620 0.8964 -0.0744 0.039 Uiso 1 1 calc R . .
H67B H 0.0706 1.0476 -0.0857 0.039 Uiso 1 1 calc R . .
H67C H 0.0481 1.0078 -0.0307 0.039 Uiso 1 1 calc R . .
C68 C 0.18633(10) 1.0393(4) 0.07008(19) 0.0208(9) Uani 1 1 d U . .
C69 C 0.21135(10) 0.9552(5) 0.0838(2) 0.0225(9) Uani 1 1 d U . .
C70 C 0.23762(10) 1.0066(5) 0.1128(2) 0.0261(10) Uani 1 1 d U . .
H70 H 0.2548 0.9505 0.1225 0.031 Uiso 1 1 calc R . .
C71 C 0.23918(11) 1.1390(5) 0.1279(2) 0.0294(10) Uani 1 1 d U . .
H71 H 0.2572 1.1727 0.1483 0.035 Uiso 1 1 calc R . .
C72 C 0.21475(11) 1.2213(5) 0.1134(2) 0.0297(10) Uani 1 1 d U . .
H72 H 0.2162 1.3118 0.1239 0.036 Uiso 1 1 calc R . .
C73 C 0.18803(10) 1.1758(5) 0.0840(2) 0.0226(9) Uani 1 1 d U . .
C74 C 0.21112(10) 0.8089(5) 0.0672(2) 0.0241(9) Uani 1 1 d U . .
H74 H 0.1916 0.7902 0.0432 0.029 Uiso 1 1 calc R . .
C75 C 0.21060(12) 0.7251(5) 0.1248(2) 0.0316(11) Uani 1 1 d U . .
H75A H 0.2080 0.6323 0.1137 0.047 Uiso 1 1 calc R . .
H75B H 0.1931 0.7528 0.1506 0.047 Uiso 1 1 calc R . .
H75C H 0.2304 0.7363 0.1471 0.047 Uiso 1 1 calc R . .
C76 C 0.23978(11) 0.7725(5) 0.0276(2) 0.0343(12) Uani 1 1 d U . .
H76A H 0.2591 0.7855 0.0512 0.051 Uiso 1 1 calc R . .
H76B H 0.2402 0.8288 -0.0086 0.051 Uiso 1 1 calc R . .
H76C H 0.2382 0.6801 0.0151 0.051 Uiso 1 1 calc R . .
C77 C 0.16244(11) 1.2729(5) 0.0665(2) 0.0287(10) Uani 1 1 d U . .
H77 H 0.1437 1.2222 0.0521 0.034 Uiso 1 1 calc R . .
C78 C 0.15249(12) 1.3588(5) 0.1203(2) 0.0319(11) Uani 1 1 d U . .
H78A H 0.1447 1.3026 0.1532 0.048 Uiso 1 1 calc R . .
H78B H 0.1358 1.4190 0.1072 0.048 Uiso 1 1 calc R . .
H78C H 0.1706 1.4097 0.1349 0.048 Uiso 1 1 calc R . .
C79 C 0.17327(15) 1.3627(6) 0.0147(3) 0.0458(14) Uani 1 1 d U . .
H79A H 0.1568 1.4274 0.0056 0.069 Uiso 1 1 calc R . .
H79B H 0.1774 1.3096 -0.0216 0.069 Uiso 1 1 calc R . .
H79C H 0.1926 1.4086 0.0270 0.069 Uiso 1 1 calc R . .
C80 C 0.06014(10) 0.9678(4) 0.07528(19) 0.0185(8) Uani 1 1 d U . .
C81 C 0.03909(10) 0.8622(4) 0.0747(2) 0.0213(9) Uani 1 1 d U . .
C82 C 0.01046(11) 0.8755(5) 0.1057(2) 0.0261(10) Uani 1 1 d U . .
H82 H -0.0040 0.8042 0.1056 0.031 Uiso 1 1 calc R . .
C83 C 0.00273(11) 0.9897(5) 0.1365(2) 0.0277(10) Uani 1 1 d U . .
H83 H -0.0168 0.9970 0.1571 0.033 Uiso 1 1 calc R . .
C84 C 0.02390(11) 1.0928(5) 0.1368(2) 0.0267(10) Uani 1 1 d U . .
H84 H 0.0187 1.1714 0.1580 0.032 Uiso 1 1 calc R . .
C85 C 0.05288(10) 1.0847(4) 0.1067(2) 0.0212(9) Uani 1 1 d U . .
C86 C 0.04588(11) 0.7311(4) 0.0436(2) 0.0260(10) Uani 1 1 d U . .
H86 H 0.0668 0.7370 0.0234 0.031 Uiso 1 1 calc R . .
C87 C 0.04706(13) 0.6211(5) 0.0905(3) 0.0395(13) Uani 1 1 d U . .
H87A H 0.0618 0.6449 0.1231 0.059 Uiso 1 1 calc R . .
H87B H 0.0541 0.5396 0.0709 0.059 Uiso 1 1 calc R . .
H87C H 0.0261 0.6079 0.1076 0.059 Uiso 1 1 calc R . .
C88 C 0.02104(12) 0.6991(6) -0.0049(3) 0.0417(13) Uani 1 1 d U . .
H88A H 0.0005 0.6880 0.0145 0.062 Uiso 1 1 calc R . .
H88B H 0.0268 0.6176 -0.0260 0.062 Uiso 1 1 calc R . .
H88C H 0.0199 0.7714 -0.0344 0.062 Uiso 1 1 calc R . .
C89 C 0.07555(10) 1.2003(4) 0.1067(2) 0.0222(9) Uani 1 1 d U . .
H89 H 0.0973 1.1639 0.1103 0.027 Uiso 1 1 calc R . .
C90 C 0.07357(12) 1.2757(5) 0.0464(2) 0.0303(11) Uani 1 1 d U . .
H90A H 0.0782 1.2158 0.0126 0.045 Uiso 1 1 calc R . .
H90B H 0.0889 1.3477 0.0467 0.045 Uiso 1 1 calc R . .
H90C H 0.0524 1.3118 0.0412 0.045 Uiso 1 1 calc R . .
C91 C 0.07058(12) 1.2936(5) 0.1603(2) 0.0307(11) Uani 1 1 d U . .
H91A H 0.0500 1.3361 0.1564 0.046 Uiso 1 1 calc R . .
H91B H 0.0871 1.3609 0.1605 0.046 Uiso 1 1 calc R . .
H91C H 0.0715 1.2437 0.1985 0.046 Uiso 1 1 calc R . .
C92 C 0.12980(12) 0.7098(5) 0.0890(3) 0.0384(13) Uani 1 1 d U . .
H92A H 0.1499 0.6815 0.1067 0.058 Uiso 1 1 calc R . .
H92B H 0.1286 0.6816 0.0464 0.058 Uiso 1 1 calc R . .
H92C H 0.1125 0.6702 0.1118 0.058 Uiso 1 1 calc R . .

loop_
_atom_site_aniso_label
_atom_site_aniso_U_11
_atom_site_aniso_U_22
_atom_site_aniso_U_33
_atom_site_aniso_U_23
_atom_site_aniso_U_13
_atom_site_aniso_U_12
Bi1 0.03649(10) 0.02385(8) 0.02431(8) -0.00790(7) 0.00703(7) -0.00190(7)
Bi2 0.03448(9) 0.01878(7) 0.02118(8) 0.00221(7) -0.00501(7) 0.00339(7)
Al1 0.0167(6) 0.0148(6) 0.0207(6) -0.0043(5) 0.0011(5) -0.0005(5)
Al2 0.0167(6) 0.0152(6) 0.0190(6) 0.0025(5) -0.0032(5) -0.0003(5)
O1 0.0244(17) 0.069(3) 0.0176(15) -0.0029(15) -0.0001(14) -0.0063(18)
O2 0.0251(17) 0.052(2) 0.0141(14) -0.0021(14) -0.0020(13) -0.0048(16)
N1 0.038(2) 0.0236(19) 0.027(2) -0.0042(16) 0.0155(17) -0.0060(16)
N2 0.045(2) 0.031(2) 0.024(2) 0.0000(17) -0.0067(18) 0.0035(18)
N3 0.0171(17) 0.0151(16) 0.0171(17) 0.0005(14) 0.0020(13) 0.0020(13)
N4 0.0164(17) 0.0148(17) 0.0206(18) -0.0005(14) 0.0003(14) -0.0011(13)
N5 0.058(3) 0.0150(18) 0.033(2) 0.0013(16) 0.020(2) 0.0106(18)
N6 0.041(2) 0.0235(19) 0.039(3) -0.0025(18) -0.0237(19) 0.0028(17)
N7 0.0156(17) 0.0185(17) 0.0192(17) -0.0017(14) -0.0010(13) 0.0040(14)
N8 0.0192(17) 0.0127(16) 0.0192(17) 0.0008(14) -0.0024(14) -0.0001(13)
Si1 0.030(2) 0.0210(17) 0.0179(19) 0.0013(13) 0.0096(15) -0.0010(15)
C11 0.034(4) 0.034(4) 0.030(4) 0.003(3) 0.001(3) -0.004(3)
C12 0.029(5) 0.030(4) 0.024(3) 0.001(3) 0.005(3) 0.002(4)
C13 0.033(4) 0.027(3) 0.038(4) -0.001(3) 0.010(3) -0.005(3)
Si1' 0.034(3) 0.028(3) 0.027(3) 0.001(2) 0.009(2) -0.001(2)
C11' 0.035(4) 0.033(5) 0.030(5) 0.002(4) 0.005(4) 0.002(4)
C12' 0.031(6) 0.028(5) 0.026(4) 0.003(4) 0.007(4) -0.002(4)
C13' 0.030(5) 0.031(3) 0.030(5) 0.002(3) 0.002(4) -0.001(4)
Si2 0.042(2) 0.0210(17) 0.0217(15) -0.0008(12) -0.0098(15) 0.0047(15)
C14 0.063(5) 0.033(3) 0.045(4) 0.000(3) -0.009(4) -0.003(3)
C15 0.042(3) 0.046(4) 0.043(4) 0.000(3) -0.009(3) 0.011(3)
C16 0.033(4) 0.031(4) 0.025(3) -0.001(3) -0.008(3) -0.004(3)
Si2' 0.044(3) 0.033(3) 0.033(3) 0.001(2) -0.008(2) 0.007(2)
C14' 0.051(5) 0.038(4) 0.042(5) 0.005(3) -0.006(4) 0.002(4)
C15' 0.049(4) 0.062(6) 0.067(6) 0.000(4) -0.001(4) 0.007(4)
C16' 0.052(6) 0.044(5) 0.038(4) -0.001(4) -0.010(4) -0.002(4)
Si3 0.0329(19) 0.0236(13) 0.0214(12) -0.0017(9) 0.0053(13) 0.0071(13)
C57 0.055(4) 0.031(3) 0.032(3) -0.005(3) 0.002(3) -0.004(3)
C58 0.036(5) 0.032(3) 0.025(3) 0.000(3) 0.003(3) 0.002(3)
C59 0.042(3) 0.052(4) 0.046(4) -0.004(3) 0.003(3) 0.017(3)
Si3' 0.039(3) 0.025(2) 0.031(3) 0.0042(19) 0.015(3) 0.008(3)
C57' 0.044(5) 0.032(4) 0.037(5) -0.003(4) 0.010(4) -0.001(4)
C58' 0.034(6) 0.035(5) 0.030(5) 0.001(4) 0.003(4) 0.003(4)
C59' 0.034(4) 0.034(5) 0.034(5) 0.002(4) 0.004(4) 0.006(3)
Si4 0.0346(18) 0.0309(14) 0.0239(17) -0.0033(13) -0.0152(13) 0.0050(13)
C60 0.038(3) 0.040(4) 0.031(4) -0.002(3) -0.008(3) 0.005(3)
C61 0.036(4) 0.042(5) 0.030(3) -0.003(3) -0.006(3) 0.002(4)
C62 0.037(4) 0.035(3) 0.052(4) -0.004(3) -0.009(3) -0.003(3)
Si4' 0.036(3) 0.032(2) 0.029(3) -0.001(2) -0.010(2) -0.002(2)
C60' 0.038(5) 0.040(6) 0.037(5) 0.002(4) -0.005(4) -0.001(4)
C61' 0.038(5) 0.036(5) 0.030(4) 0.000(3) -0.008(3) 0.001(4)
C62' 0.040(5) 0.035(3) 0.039(5) -0.001(4) -0.005(4) -0.006(4)
C1 0.045(3) 0.020(2) 0.019(2) -0.0013(17) 0.007(2) -0.0063(19)
C2 0.043(2) 0.024(2) 0.0128(19) 0.0006(16) -0.0004(19) -0.0080(19)
C3 0.042(3) 0.032(2) 0.019(2) 0.0023(19) -0.013(2) -0.005(2)
C4 0.041(3) 0.053(3) 0.038(3) 0.011(3) -0.016(2) -0.009(3)
C5 0.050(3) 0.057(3) 0.039(3) 0.017(3) -0.020(3) -0.028(3)
C6 0.061(3) 0.036(3) 0.025(3) 0.009(2) -0.018(2) -0.024(2)
C7 0.057(3) 0.027(2) 0.012(2) 0.0031(17) -0.007(2) -0.014(2)
C8 0.071(3) 0.022(2) 0.013(2) 0.0005(18) -0.005(2) -0.008(2)
C9 0.061(3) 0.025(2) 0.019(2) -0.0035(19) 0.002(2) 0.005(2)
C10 0.043(3) 0.028(2) 0.022(2) -0.0056(19) 0.011(2) -0.004(2)
C17 0.023(2) 0.047(3) 0.022(2) 0.002(2) -0.0025(19) 0.003(2)
C18 0.022(2) 0.019(2) 0.018(2) 0.0001(17) -0.0032(16) 0.0023(17)
C19 0.027(2) 0.025(2) 0.0097(18) 0.0017(16) 0.0003(16) 0.0023(18)
C20 0.021(2) 0.015(2) 0.019(2) 0.0005(16) 0.0046(16) 0.0006(16)
C21 0.024(2) 0.028(2) 0.018(2) -0.0057(18) 0.0043(17) -0.0023(19)
C22 0.017(2) 0.025(2) 0.0125(19) -0.0019(16) -0.0011(15) -0.0022(16)
C23 0.019(2) 0.026(2) 0.016(2) -0.0016(17) -0.0021(16) -0.0039(17)
C24 0.018(2) 0.028(2) 0.025(2) -0.0047(19) 0.0024(17) -0.0018(18)
C25 0.019(2) 0.032(2) 0.033(3) -0.004(2) 0.0046(19) -0.0084(19)
C26 0.026(2) 0.025(2) 0.034(3) -0.001(2) 0.001(2) -0.0075(18)
C27 0.021(2) 0.024(2) 0.021(2) -0.0030(17) -0.0037(17) -0.0033(17)
C28 0.020(2) 0.024(2) 0.025(2) 0.0027(18) 0.0051(17) 0.0035(17)
C29 0.036(3) 0.028(2) 0.034(3) -0.007(2) 0.009(2) -0.003(2)
C30 0.026(2) 0.045(3) 0.036(3) 0.012(2) 0.006(2) 0.013(2)
C31 0.023(2) 0.021(2) 0.036(3) -0.0008(19) -0.0029(19) 0.0002(18)
C32 0.038(3) 0.020(2) 0.045(3) -0.002(2) -0.012(2) -0.002(2)
C33 0.051(3) 0.043(3) 0.039(3) -0.014(3) -0.006(3) 0.016(3)
C34 0.018(2) 0.0175(19) 0.016(2) -0.0040(16) 0.0020(16) 0.0040(16)
C35 0.021(2) 0.022(2) 0.022(2) -0.0034(17) 0.0021(17) 0.0007(17)
C36 0.019(2) 0.029(2) 0.037(3) -0.007(2) -0.0001(19) -0.0028(19)
C37 0.015(2) 0.044(3) 0.039(3) 0.001(2) -0.007(2) 0.004(2)
C38 0.019(2) 0.028(2) 0.035(3) 0.005(2) -0.0015(19) 0.0066(18)
C39 0.019(2) 0.021(2) 0.022(2) -0.0009(17) 0.0024(17) 0.0046(17)
C40 0.027(2) 0.021(2) 0.027(2) -0.0006(18) -0.0012(19) -0.0032(18)
C41 0.050(3) 0.027(3) 0.053(3) -0.016(2) -0.019(3) 0.011(2)
C42 0.037(3) 0.043(3) 0.051(3) 0.012(3) 0.002(2) -0.014(3)
C43 0.021(2) 0.018(2) 0.025(2) 0.0006(17) -0.0016(17) 0.0043(17)
C44 0.031(3) 0.022(2) 0.034(3) 0.005(2) 0.001(2) 0.0034(19)
C45 0.041(3) 0.023(2) 0.027(2) -0.0034(19) 0.001(2) 0.000(2)
C46 0.027(3) 0.015(2) 0.090(4) -0.010(2) 0.016(3) 0.000(2)
C47 0.045(3) 0.038(3) 0.013(2) 0.0048(18) 0.0112(19) 0.004(2)
C48 0.046(3) 0.024(2) 0.013(2) 0.0021(17) 0.0043(19) -0.0008(19)
C49 0.049(3) 0.025(2) 0.012(2) -0.0001(17) -0.0101(19) 0.0025(19)
C50 0.051(3) 0.028(2) 0.028(3) 0.000(2) -0.011(2) 0.008(2)
C51 0.074(4) 0.021(2) 0.028(3) -0.001(2) -0.007(3) 0.013(2)
C52 0.075(4) 0.019(2) 0.027(2) -0.002(2) 0.002(3) -0.007(2)
C53 0.061(3) 0.032(2) 0.017(2) 0.001(2) 0.007(2) -0.008(2)
C54 0.061(3) 0.039(3) 0.035(3) -0.006(3) 0.017(3) -0.019(2)
C55 0.043(3) 0.069(4) 0.056(4) -0.004(4) 0.025(3) -0.016(3)
C56 0.038(3) 0.049(3) 0.056(4) 0.002(3) 0.024(3) 0.002(2)
C63 0.027(2) 0.045(3) 0.019(2) 0.002(2) 0.0032(19) 0.001(2)
C64 0.022(2) 0.020(2) 0.021(2) 0.0010(17) 0.0011(17) 0.0052(17)
C65 0.027(2) 0.027(2) 0.0142(19) -0.0005(17) -0.0027(17) 0.0023(19)
C66 0.024(2) 0.0156(19) 0.017(2) -0.0020(16) -0.0047(16) 0.0015(16)
C67 0.025(2) 0.032(3) 0.021(2) 0.0005(19) -0.0038(18) 0.001(2)
C68 0.019(2) 0.026(2) 0.017(2) 0.0028(17) 0.0011(16) -0.0001(17)
C69 0.021(2) 0.027(2) 0.020(2) 0.0020(18) 0.0030(17) 0.0004(17)
C70 0.016(2) 0.033(2) 0.028(2) 0.003(2) -0.0020(18) 0.0001(18)
C71 0.022(2) 0.037(3) 0.029(2) 0.001(2) -0.0046(19) -0.007(2)
C72 0.030(2) 0.028(2) 0.032(3) -0.001(2) -0.002(2) -0.0046(19)
C73 0.023(2) 0.025(2) 0.020(2) -0.0010(17) -0.0008(17) -0.0028(17)
C74 0.017(2) 0.028(2) 0.027(2) 0.0000(19) -0.0020(18) 0.0027(18)
C75 0.029(3) 0.028(2) 0.038(3) 0.004(2) -0.004(2) 0.002(2)
C76 0.026(2) 0.042(3) 0.034(3) -0.007(2) 0.000(2) 0.009(2)
C77 0.027(2) 0.023(2) 0.036(3) 0.002(2) -0.004(2) 0.0005(19)
C78 0.034(3) 0.020(2) 0.041(3) 0.005(2) 0.005(2) 0.003(2)
C79 0.058(4) 0.045(3) 0.035(3) 0.011(3) 0.004(3) 0.017(3)
C80 0.020(2) 0.019(2) 0.017(2) 0.0008(16) -0.0028(16) 0.0042(16)
C81 0.020(2) 0.021(2) 0.023(2) 0.0010(17) -0.0042(17) 0.0010(17)
C82 0.022(2) 0.025(2) 0.031(3) 0.0001(19) -0.0012(19) -0.0015(18)
C83 0.018(2) 0.032(3) 0.033(3) -0.001(2) 0.0047(19) 0.0021(18)
C84 0.023(2) 0.026(2) 0.031(3) -0.003(2) 0.0069(19) 0.0053(18)
C85 0.022(2) 0.019(2) 0.023(2) 0.0016(17) 0.0006(17) 0.0029(17)
C86 0.021(2) 0.021(2) 0.035(3) -0.0051(19) 0.0007(19) -0.0031(18)
C87 0.037(3) 0.020(2) 0.062(4) 0.005(2) 0.011(3) 0.004(2)
C88 0.033(3) 0.047(3) 0.045(3) -0.018(3) 0.001(2) -0.013(2)
C89 0.021(2) 0.016(2) 0.029(2) -0.0013(18) 0.0032(18) 0.0030(17)
C90 0.036(3) 0.018(2) 0.036(3) 0.002(2) -0.001(2) -0.001(2)
C91 0.032(3) 0.023(2) 0.037(3) -0.007(2) 0.002(2) 0.001(2)
C92 0.025(3) 0.019(2) 0.071(4) 0.006(2) -0.015(2) 0.0017(19)

loop_
_atom_type_symbol
_atom_type_description
_atom_type_scat_dispersion_real
_atom_type_scat_dispersion_imag
_atom_type_scat_source
C C 0.0033 0.0016 'International Tables Vol C Tables 4.2.6.8 and 6.1.1.4'
H H 0.0000 0.0000 'International Tables Vol C Tables 4.2.6.8 and 6.1.1.4'
N N 0.0061 0.0033 'International Tables Vol C Tables 4.2.6.8 and 6.1.1.4'
O O 0.0106 0.0060 'International Tables Vol C Tables 4.2.6.8 and 6.1.1.4'
Al Al 0.0645 0.0514 'International Tables Vol C Tables 4.2.6.8 and 6.1.1.4'
Si Si 0.0817 0.0704 'International Tables Vol C Tables 4.2.6.8 and 6.1.1.4'
Bi Bi -4.1077 10.2566 'International Tables Vol C Tables 4.2.6.8 and 6.1.1.4'

loop_
_geom_angle_atom_site_label_1
_geom_angle_atom_site_label_2
_geom_angle_atom_site_label_3
_geom_angle
O1 Bi1 N2 92.57(15)
O1 Bi1 N1 95.12(15)
N2 Bi1 N1 85.55(16)
O1 Bi1 Si2' 119.3(2)
N2 Bi1 Si2' 28.1(2)
N1 Bi1 Si2' 91.7(2)
O2 Bi2 N5 92.26(16)
O2 Bi2 N6 96.65(15)
N5 Bi2 N6 84.61(17)
O1 Al1 N3 111.14(17)
O1 Al1 N4 111.15(18)
N3 Al1 N4 95.97(15)
O1 Al1 C46 116.1(2)
N3 Al1 C46 111.8(2)
N4 Al1 C46 108.8(2)
O2 Al2 N8 110.18(17)
O2 Al2 N7 109.66(17)
N8 Al2 N7 96.17(15)
O2 Al2 C92 117.1(2)
N8 Al2 C92 108.97(19)
N7 Al2 C92 112.7(2)
Al1 O1 Bi1 160.7(2)
Al2 O2 Bi2 160.5(2)
C1 N1 Si1' 126.6(6)
C1 N1 Si1 123.8(4)
C1 N1 Bi1 116.3(3)
Si1' N1 Bi1 116.5(5)
Si1 N1 Bi1 119.9(3)
C3 N2 Si2' 125.7(5)
C3 N2 Si2 118.4(4)
C3 N2 Bi1 113.4(3)
Si2' N2 Bi1 116.3(4)
Si2 N2 Bi1 126.3(3)
C18 N3 C22 119.8(4)
C18 N3 Al1 115.9(3)
C22 N3 Al1 123.9(3)
C20 N4 C34 119.6(4)
C20 N4 Al1 117.6(3)
C34 N4 Al1 122.2(3)
C47 N5 Si3' 113.4(5)
C47 N5 Si3 121.9(4)
C47 N5 Bi2 112.9(3)
Si3' N5 Bi2 131.9(4)
Si3 N5 Bi2 118.8(3)
C49 N6 Si4' 121.6(5)
C49 N6 Si4 126.2(4)
C49 N6 Bi2 117.7(3)
Si4' N6 Bi2 118.7(4)
Si4 N6 Bi2 116.1(3)
C64 N7 C68 119.3(4)
C64 N7 Al2 118.2(3)
C68 N7 Al2 122.2(3)
C66 N8 C80 121.8(4)
C66 N8 Al2 117.5(3)
C80 N8 Al2 120.1(3)
N1 Si1 C12 109.9(6)
N1 Si1 C11 119.3(6)
C12 Si1 C11 108.0(6)
N1 Si1 C13 105.8(5)
C12 Si1 C13 108.3(6)
C11 Si1 C13 105.1(5)
N1 Si1' C12' 111.4(11)
N1 Si1' C11' 109.1(9)
C12' Si1' C11' 111.6(10)
N1 Si1' C13' 109.2(8)
C12' Si1' C13' 110.3(10)
C11' Si1' C13' 105.1(8)
Si1' C11' H11D 109.5
Si1' C11' H11E 109.5
H11D C11' H11E 109.5
Si1' C11' H11F 109.5
H11D C11' H11F 109.5
H11E C11' H11F 109.5
Si1' C12' H12D 109.5
Si1' C12' H12E 109.5
H12D C12' H12E 109.5
Si1' C12' H12F 109.5
H12D C12' H12F 109.5
H12E C12' H12F 109.5
Si1' C13' H13D 109.5
Si1' C13' H13E 109.5
H13D C13' H13E 109.5
Si1' C13' H13F 109.5
H13D C13' H13F 109.5
H13E C13' H13F 109.5
N2 Si2 C15 118.6(5)
N2 Si2 C14 106.1(5)
C15 Si2 C14 106.8(6)
N2 Si2 C16 106.3(5)
C15 Si2 C16 111.6(5)
C14 Si2 C16 106.9(6)
N2 Si2' C14' 112.7(8)
N2 Si2' C16' 110.6(9)
C14' Si2' C16' 112.7(10)
N2 Si2' C15' 105.6(9)
C14' Si2' C15' 107.6(9)
C16' Si2' C15' 107.2(10)
C14' Si2' Bi1 77.2(6)
C16' Si2' Bi1 129.9(8)
C15' Si2' Bi1 116.2(8)
Si2' C14' H14D 109.5
Si2' C14' H14E 109.5
H14D C14' H14E 109.5
Si2' C14' H14F 109.5
H14D C14' H14F 109.5
H14E C14' H14F 109.5
Si2' C15' H15D 109.5
Si2' C15' H15E 109.5
H15D C15' H15E 109.5
Si2' C15' H15F 109.5
H15D C15' H15F 109.5
H15E C15' H15F 109.5
Si2' C16' H16D 109.5
Si2' C16' H16E 109.5
H16D C16' H16E 109.5
Si2' C16' H16F 109.5
H16D C16' H16F 109.5
H16E C16' H16F 109.5
N5 Si3 C58 109.7(6)
N5 Si3 C59 110.9(4)
C58 Si3 C59 108.8(5)
N5 Si3 C57 110.3(4)
C58 Si3 C57 108.7(6)
C59 Si3 C57 108.3(5)
N5 Si3' C59' 122.5(8)
N5 Si3' C58' 107.3(12)
C59' Si3' C58' 106.7(10)
N5 Si3' C57' 101.4(7)
C59' Si3' C57' 108.4(8)
C58' Si3' C57' 110.2(12)
Si3' C57' H57D 109.5
Si3' C57' H57E 109.5
H57D C57' H57E 109.5
Si3' C57' H57F 109.5
H57D C57' H57F 109.5
H57E C57' H57F 109.5
Si3' C58' H58D 109.5
Si3' C58' H58E 109.5
H58D C58' H58E 109.5
Si3' C58' H58F 109.5
H58D C58' H58F 109.5
H58E C58' H58F 109.5
Si3' C59' H59D 109.5
Si3' C59' H59E 109.5
H59D C59' H59E 109.5
Si3' C59' H59F 109.5
H59D C59' H59F 109.5
H59E C59' H59F 109.5
N6 Si4 C61 108.2(6)
N6 Si4 C60 119.2(4)
C61 Si4 C60 109.4(5)
N6 Si4 C62 108.0(4)
C61 Si4 C62 108.1(6)
C60 Si4 C62 103.3(5)
N6 Si4' C61' 115.8(9)
N6 Si4' C62' 106.8(7)
C61' Si4' C62' 111.0(9)
N6 Si4' C60' 108.0(9)
C61' Si4' C60' 110.2(9)
C62' Si4' C60' 104.3(9)
Si4' C60' H60D 109.5
Si4' C60' H60E 109.5
H60D C60' H60E 109.5
Si4' C60' H60F 109.5
H60D C60' H60F 109.5
H60E C60' H60F 109.5
Si4' C61' H61D 109.5
Si4' C61' H61E 109.5
H61D C61' H61E 109.5
Si4' C61' H61F 109.5
H61D C61' H61F 109.5
H61E C61' H61F 109.5
Si4' C62' H62D 109.5
Si4' C62' H62E 109.5
H62D C62' H62E 109.5
Si4' C62' H62F 109.5
H62D C62' H62F 109.5
H62E C62' H62F 109.5
C10 C1 N1 117.2(5)
C10 C1 C2 119.0(4)
N1 C1 C2 123.8(4)
C3 C2 C7 116.8(5)
C3 C2 C1 125.9(4)
C7 C2 C1 117.3(5)
C4 C3 N2 116.7(5)
C4 C3 C2 119.7(5)
N2 C3 C2 123.6(5)
C5 C4 C3 121.8(6)
C5 C4 H4 119.1
C3 C4 H4 119.1
C6 C5 C4 119.4(5)
C6 C5 H5 120.3
C4 C5 H5 120.3
C5 C6 C7 122.1(5)
C5 C6 H6 119.0
C7 C6 H6 119.0
C8 C7 C6 119.2(5)
C8 C7 C2 120.8(5)
C6 C7 C2 120.0(5)
C9 C8 C7 120.8(4)
C9 C8 H8 119.6
C7 C8 H8 119.6
C8 C9 C10 119.0(5)
C8 C9 H9 120.5
C10 C9 H9 120.5
C1 C10 C9 123.1(5)
C1 C10 H10 118.4
C9 C10 H10 118.4
C18 C17 H17A 109.5
C18 C17 H17B 109.5
H17A C17 H17B 109.5
C18 C17 H17C 109.5
H17A C17 H17C 109.5
H17B C17 H17C 109.5
N3 C18 C19 123.8(4)
N3 C18 C17 118.6(4)
C19 C18 C17 117.6(4)
C20 C19 C18 127.2(4)
C20 C19 H19 116.4
C18 C19 H19 116.4
N4 C20 C19 122.4(4)
N4 C20 C21 120.6(4)
C19 C20 C21 117.1(4)
C20 C21 H21A 109.5
C20 C21 H21B 109.5
H21A C21 H21B 109.5
C20 C21 H21C 109.5
H21A C21 H21C 109.5
H21B C21 H21C 109.5
C23 C22 C27 120.1(4)
C23 C22 N3 121.0(4)
C27 C22 N3 118.8(4)
C24 C23 C22 119.1(4)
C24 C23 C28 118.2(4)
C22 C23 C28 122.8(4)
C25 C24 C23 121.5(4)
C25 C24 H24 119.3
C23 C24 H24 119.3
C24 C25 C26 119.2(4)
C24 C25 H25 120.4
C26 C25 H25 120.4
C25 C26 C27 121.6(4)
C25 C26 H26 119.2
C27 C26 H26 119.2
C26 C27 C22 118.4(4)
C26 C27 C31 118.9(4)
C22 C27 C31 122.6(4)
C23 C28 C29 109.3(4)
C23 C28 C30 112.5(4)
C29 C28 C30 110.4(4)
C23 C28 H28 108.2
C29 C28 H28 108.2
C30 C28 H28 108.2
C28 C29 H29A 109.5
C28 C29 H29B 109.5
H29A C29 H29B 109.5
C28 C29 H29C 109.5
H29A C29 H29C 109.5
H29B C29 H29C 109.5
C28 C30 H30A 109.5
C28 C30 H30B 109.5
H30A C30 H30B 109.5
C28 C30 H30C 109.5
H30A C30 H30C 109.5
H30B C30 H30C 109.5
C32 C31 C27 111.3(4)
C32 C31 C33 108.9(4)
C27 C31 C33 112.0(4)
C32 C31 H31 108.2
C27 C31 H31 108.2
C33 C31 H31 108.2
C31 C32 H32A 109.5
C31 C32 H32B 109.5
H32A C32 H32B 109.5
C31 C32 H32C 109.5
H32A C32 H32C 109.5
H32B C32 H32C 109.5
C31 C33 H33A 109.5
C31 C33 H33B 109.5
H33A C33 H33B 109.5
C31 C33 H33C 109.5
H33A C33 H33C 109.5
H33B C33 H33C 109.5
C35 C34 C39 120.7(4)
C35 C34 N4 121.2(4)
C39 C34 N4 118.0(4)
C36 C35 C34 118.9(4)
C36 C35 C40 118.1(4)
C34 C35 C40 123.0(4)
C37 C36 C35 120.9(4)
C37 C36 H36 119.5
C35 C36 H36 119.5
C38 C37 C36 120.3(4)
C38 C37 H37 119.8
C36 C37 H37 119.8
C37 C38 C39 121.1(5)
C37 C38 H38 119.4
C39 C38 H38 119.4
C38 C39 C34 118.1(4)
C38 C39 C43 120.1(4)
C34 C39 C43 121.9(4)
C35 C40 C41 109.7(4)
C35 C40 C42 112.2(4)
C41 C40 C42 110.3(4)
C35 C40 H40 108.2
C41 C40 H40 108.2
C42 C40 H40 108.2
C40 C41 H41A 109.5
C40 C41 H41B 109.5
H41A C41 H41B 109.5
C40 C41 H41C 109.5
H41A C41 H41C 109.5
H41B C41 H41C 109.5
C40 C42 H42A 109.5
C40 C42 H42B 109.5
H42A C42 H42B 109.5
C40 C42 H42C 109.5
H42A C42 H42C 109.5
H42B C42 H42C 109.5
C39 C43 C44 113.6(4)
C39 C43 C45 110.6(4)
C44 C43 C45 110.0(4)
C39 C43 H43 107.5
C44 C43 H43 107.5
C45 C43 H43 107.5
C43 C44 H44A 109.5
C43 C44 H44B 109.5
H44A C44 H44B 109.5
C43 C44 H44C 109.5
H44A C44 H44C 109.5
H44B C44 H44C 109.5
C43 C45 H45A 109.5
C43 C45 H45B 109.5
H45A C45 H45B 109.5
C43 C45 H45C 109.5
H45A C45 H45C 109.5
H45B C45 H45C 109.5
Al1 C46 H46A 109.5
Al1 C46 H46B 109.5
H46A C46 H46B 109.5
Al1 C46 H46C 109.5
H46A C46 H46C 109.5
H46B C46 H46C 109.5
C56 C47 N5 118.0(5)
C56 C47 C48 120.0(5)
N5 C47 C48 121.8(5)
C49 C48 C47 126.0(4)
C49 C48 C53 117.6(4)
C47 C48 C53 116.3(5)
C50 C49 N6 117.3(5)
C50 C49 C48 118.8(5)
N6 C49 C48 123.9(4)
C49 C50 C51 122.2(5)
C49 C50 H50 118.9
C51 C50 H50 118.9
C52 C51 C50 120.3(5)
C52 C51 H51 119.8
C50 C51 H51 119.8
C51 C52 C53 120.6(5)
C51 C52 H52 119.7
C53 C52 H52 119.7
C52 C53 C54 119.5(5)
C52 C53 C48 120.4(5)
C54 C53 C48 120.1(5)
C55 C54 C53 121.3(5)
C55 C54 H54 119.4
C53 C54 H54 119.4
C54 C55 C56 120.5(6)
C54 C55 H55 119.7
C56 C55 H55 119.7
C47 C56 C55 121.6(6)
C47 C56 H56 119.2
C55 C56 H56 119.2
C64 C63 H63A 109.5
C64 C63 H63B 109.5
H63A C63 H63B 109.5
C64 C63 H63C 109.5
H63A C63 H63C 109.5
H63B C63 H63C 109.5
N7 C64 C65 122.1(4)
N7 C64 C63 119.8(4)
C65 C64 C63 118.0(4)
C64 C65 C66 127.2(4)
C64 C65 H65 116.4
C66 C65 H65 116.4
N8 C66 C65 123.8(4)
N8 C66 C67 120.7(4)
C65 C66 C67 115.4(4)
C66 C67 H67A 109.5
C66 C67 H67B 109.5
H67A C67 H67B 109.5
C66 C67 H67C 109.5
H67A C67 H67C 109.5
H67B C67 H67C 109.5
C69 C68 C73 120.9(4)
C69 C68 N7 120.4(4)
C73 C68 N7 118.6(4)
C70 C69 C68 118.7(4)
C70 C69 C74 118.7(4)
C68 C69 C74 122.6(4)
C69 C70 C71 120.9(4)
C69 C70 H70 119.6
C71 C70 H70 119.6
C72 C71 C70 120.1(4)
C72 C71 H71 120.0
C70 C71 H71 120.0
C71 C72 C73 121.7(5)
C71 C72 H72 119.2
C73 C72 H72 119.2
C72 C73 C68 117.8(4)
C72 C73 C77 119.1(4)
C68 C73 C77 123.0(4)
C75 C74 C69 110.1(4)
C75 C74 C76 110.3(4)
C69 C74 C76 111.3(4)
C75 C74 H74 108.3
C69 C74 H74 108.3
C76 C74 H74 108.3
C74 C75 H75A 109.5
C74 C75 H75B 109.5
H75A C75 H75B 109.5
C74 C75 H75C 109.5
H75A C75 H75C 109.5
H75B C75 H75C 109.5
C74 C76 H76A 109.5
C74 C76 H76B 109.5
H76A C76 H76B 109.5
C74 C76 H76C 109.5
H76A C76 H76C 109.5
H76B C76 H76C 109.5
C73 C77 C78 112.1(4)
C73 C77 C79 110.9(4)
C78 C77 C79 108.6(4)
C73 C77 H77 108.3
C78 C77 H77 108.3
C79 C77 H77 108.3
C77 C78 H78A 109.5
C77 C78 H78B 109.5
H78A C78 H78B 109.5
C77 C78 H78C 109.5
H78A C78 H78C 109.5
H78B C78 H78C 109.5
C77 C79 H79A 109.5
C77 C79 H79B 109.5
H79A C79 H79B 109.5
C77 C79 H79C 109.5
H79A C79 H79C 109.5
H79B C79 H79C 109.5
C81 C80 C85 120.6(4)
C81 C80 N8 120.9(4)
C85 C80 N8 118.4(4)
C80 C81 C82 118.6(4)
C80 C81 C86 123.5(4)
C82 C81 C86 118.0(4)
C83 C82 C81 121.8(4)
C83 C82 H82 119.1
C81 C82 H82 119.1
C84 C83 C82 118.8(4)
C84 C83 H83 120.6
C82 C83 H83 120.6
C83 C84 C85 121.8(4)
C83 C84 H84 119.1
C85 C84 H84 119.1
C84 C85 C80 118.4(4)
C84 C85 C89 120.8(4)
C80 C85 C89 120.8(4)
C87 C86 C81 110.1(4)
C87 C86 C88 109.6(4)
C81 C86 C88 111.5(4)
C87 C86 H86 108.5
C81 C86 H86 108.5
C88 C86 H86 108.5
C86 C87 H87A 109.5
C86 C87 H87B 109.5
H87A C87 H87B 109.5
C86 C87 H87C 109.5
H87A C87 H87C 109.5
H87B C87 H87C 109.5
C86 C88 H88A 109.5
C86 C88 H88B 109.5
H88A C88 H88B 109.5
C86 C88 H88C 109.5
H88A C88 H88C 109.5
H88B C88 H88C 109.5
C85 C89 C91 112.9(4)
C85 C89 C90 110.7(4)
C91 C89 C90 110.5(4)
C85 C89 H89 107.5
C91 C89 H89 107.5
C90 C89 H89 107.5
C89 C90 H90A 109.5
C89 C90 H90B 109.5
H90A C90 H90B 109.5
C89 C90 H90C 109.5
H90A C90 H90C 109.5
H90B C90 H90C 109.5
C89 C91 H91A 109.5
C89 C91 H91B 109.5
H91A C91 H91B 109.5
C89 C91 H91C 109.5
H91A C91 H91C 109.5
H91B C91 H91C 109.5
Al2 C92 H92A 109.5
Al2 C92 H92B 109.5
H92A C92 H92B 109.5
Al2 C92 H92C 109.5
H92A C92 H92C 109.5
H92B C92 H92C 109.5

loop_
_geom_bond_atom_site_label_1
_geom_bond_atom_site_label_2
_geom_bond_distance
Bi1 O1 1.995(3)
Bi1 N2 2.114(4)
Bi1 N1 2.157(4)
Bi1 Si2' 3.260(10)
Bi2 O2 1.978(3)
Bi2 N5 2.131(4)
Bi2 N6 2.152(4)
Al1 O1 1.689(3)
Al1 N3 1.903(4)
Al1 N4 1.931(4)
Al1 C46 1.959(5)
Al2 O2 1.707(3)
Al2 N8 1.913(4)
Al2 N7 1.914(4)
Al2 C92 1.948(5)
N1 C1 1.420(6)
N1 Si1' 1.718(11)
N1 Si1 1.769(7)
N2 C3 1.423(6)
N2 Si2' 1.715(11)
N2 Si2 1.723(7)
N3 C18 1.343(6)
N3 C22 1.453(5)
N4 C20 1.334(6)
N4 C34 1.441(5)
N5 C47 1.412(7)
N5 Si3' 1.732(9)
N5 Si3 1.756(6)
N6 C49 1.406(6)
N6 Si4' 1.682(9)
N6 Si4 1.777(6)
N7 C64 1.345(6)
N7 C68 1.443(6)
N8 C66 1.330(6)
N8 C80 1.464(5)
Si1 C12 1.861(9)
Si1 C11 1.873(9)
Si1 C13 1.881(9)
C11 H11A 0.9800
C11 H11B 0.9800
C11 H11C 0.9800
C12 H12A 0.9800
C12 H12B 0.9800
C12 H12C 0.9800
C13 H13A 0.9800
C13 H13B 0.9800
C13 H13C 0.9800
Si1' C12' 1.850(12)
Si1' C11' 1.863(13)
Si1' C13' 1.875(13)
C11' H11D 0.9800
C11' H11E 0.9800
C11' H11F 0.9800
C12' H12D 0.9800
C12' H12E 0.9800
C12' H12F 0.9800
C13' H13D 0.9800
C13' H13E 0.9800
C13' H13F 0.9800
Si2 C15 1.849(10)
Si2 C14 1.875(10)
Si2 C16 1.897(9)
C14 H14A 0.9800
C14 H14B 0.9800
C14 H14C 0.9800
C15 H15A 0.9800
C15 H15B 0.9800
C15 H15C 0.9800
C16 H16A 0.9800
C16 H16B 0.9800
C16 H16C 0.9800
Si2' C14' 1.857(13)
Si2' C16' 1.859(13)
Si2' C15' 1.862(14)
C14' H14D 0.9800
C14' H14E 0.9800
C14' H14F 0.9800
C15' H15D 0.9800
C15' H15E 0.9800
C15' H15F 0.9800
C16' H16D 0.9800
C16' H16E 0.9800
C16' H16F 0.9800
Si3 C58 1.848(8)
Si3 C59 1.857(9)
Si3 C57 1.873(8)
C57 H57A 0.9800
C57 H57B 0.9800
C57 H57C 0.9800
C58 H58A 0.9800
C58 H58B 0.9800
C58 H58C 0.9800
C59 H59A 0.9800
C59 H59B 0.9800
C59 H59C 0.9800
Si3' C59' 1.833(13)
Si3' C58' 1.845(14)
Si3' C57' 1.882(14)
C57' H57D 0.9800
C57' H57E 0.9800
C57' H57F 0.9800
C58' H58D 0.9800
C58' H58E 0.9800
C58' H58F 0.9800
C59' H59D 0.9800
C59' H59E 0.9800
C59' H59F 0.9800
Si4 C61 1.831(15)
Si4 C60 1.878(9)
Si4 C62 1.880(8)
C60 H60A 0.9800
C60 H60B 0.9800
C60 H60C 0.9800
C61 H61A 0.9800
C61 H61B 0.9800
C61 H61C 0.9800
C62 H62A 0.9800
C62 H62B 0.9800
C62 H62C 0.9800
Si4' C61' 1.826(18)
Si4' C62' 1.871(13)
Si4' C60' 1.873(14)
C60' H60D 0.9800
C60' H60E 0.9800
C60' H60F 0.9800
C61' H61D 0.9800
C61' H61E 0.9800
C61' H61F 0.9800
C62' H62D 0.9800
C62' H62E 0.9800
C62' H62F 0.9800
C1 C10 1.379(7)
C1 C2 1.440(7)
C2 C3 1.438(7)
C2 C7 1.440(6)
C3 C4 1.398(7)
C4 C5 1.395(8)
C4 H4 0.9500
C5 C6 1.350(9)
C5 H5 0.9500
C6 C7 1.410(8)
C6 H6 0.9500
C7 C8 1.408(8)
C8 C9 1.365(8)
C8 H8 0.9500
C9 C10 1.405(7)
C9 H9 0.9500
C10 H10 0.9500
C17 C18 1.502(6)
C17 H17A 0.9800
C17 H17B 0.9800
C17 H17C 0.9800
C18 C19 1.404(6)
C19 C20 1.394(6)
C19 H19 0.9500
C20 C21 1.519(6)
C21 H21A 0.9800
C21 H21B 0.9800
C21 H21C 0.9800
C22 C23 1.403(6)
C22 C27 1.416(6)
C23 C24 1.400(6)
C23 C28 1.520(6)
C24 C25 1.381(7)
C24 H24 0.9500
C25 C26 1.385(7)
C25 H25 0.9500
C26 C27 1.402(6)
C26 H26 0.9500
C27 C31 1.526(6)
C28 C29 1.525(6)
C28 C30 1.531(6)
C28 H28 1.0000
C29 H29A 0.9800
C29 H29B 0.9800
C29 H29C 0.9800
C30 H30A 0.9800
C30 H30B 0.9800
C30 H30C 0.9800
C31 C32 1.525(7)
C31 C33 1.529(7)
C31 H31 1.0000
C32 H32A 0.9800
C32 H32B 0.9800
C32 H32C 0.9800
C33 H33A 0.9800
C33 H33B 0.9800
C33 H33C 0.9800
C34 C35 1.401(6)
C34 C39 1.411(6)
C35 C36 1.381(6)
C35 C40 1.523(6)
C36 C37 1.377(7)
C36 H36 0.9500
C37 C38 1.375(7)
C37 H37 0.9500
C38 C39 1.390(6)
C38 H38 0.9500
C39 C43 1.515(6)
C40 C41 1.528(7)
C40 C42 1.535(7)
C40 H40 1.0000
C41 H41A 0.9800
C41 H41B 0.9800
C41 H41C 0.9800
C42 H42A 0.9800
C42 H42B 0.9800
C42 H42C 0.9800
C43 C44 1.520(6)
C43 C45 1.538(6)
C43 H43 1.0000
C44 H44A 0.9800
C44 H44B 0.9800
C44 H44C 0.9800
C45 H45A 0.9800
C45 H45B 0.9800
C45 H45C 0.9800
C46 H46A 0.9800
C46 H46B 0.9800
C46 H46C 0.9800
C47 C56 1.376(8)
C47 C48 1.446(7)
C48 C49 1.438(7)
C48 C53 1.453(7)
C49 C50 1.391(7)
C50 C51 1.406(7)
C50 H50 0.9500
C51 C52 1.359(9)
C51 H51 0.9500
C52 C53 1.406(8)
C52 H52 0.9500
C53 C54 1.407(8)
C54 C55 1.342(9)
C54 H54 0.9500
C55 C56 1.398(9)
C55 H55 0.9500
C56 H56 0.9500
C63 C64 1.521(6)
C63 H63A 0.9800
C63 H63B 0.9800
C63 H63C 0.9800
C64 C65 1.387(6)
C65 C66 1.415(6)
C65 H65 0.9500
C66 C67 1.501(6)
C67 H67A 0.9800
C67 H67B 0.9800
C67 H67C 0.9800
C68 C69 1.396(6)
C68 C73 1.422(6)
C69 C70 1.386(6)
C69 C74 1.530(6)
C70 C71 1.387(7)
C70 H70 0.9500
C71 C72 1.369(7)
C71 H71 0.9500
C72 C73 1.384(6)
C72 H72 0.9500
C73 C77 1.517(6)
C74 C75 1.526(7)
C74 C76 1.546(6)
C74 H74 1.0000
C75 H75A 0.9800
C75 H75B 0.9800
C75 H75C 0.9800
C76 H76A 0.9800
C76 H76B 0.9800
C76 H76C 0.9800
C77 C78 1.529(7)
C77 C79 1.531(7)
C77 H77 1.0000
C78 H78A 0.9800
C78 H78B 0.9800
C78 H78C 0.9800
C79 H79A 0.9800
C79 H79B 0.9800
C79 H79C 0.9800
C80 C81 1.397(6)
C80 C85 1.408(6)
C81 C82 1.405(6)
C81 C86 1.525(6)
C82 C83 1.383(7)
C82 H82 0.9500
C83 C84 1.382(7)
C83 H83 0.9500
C84 C85 1.405(6)
C84 H84 0.9500
C85 C89 1.520(6)
C86 C87 1.521(7)
C86 C88 1.531(7)
C86 H86 1.0000
C87 H87A 0.9800
C87 H87B 0.9800
C87 H87C 0.9800
C88 H88A 0.9800
C88 H88B 0.9800
C88 H88C 0.9800
C89 C91 1.528(6)
C89 C90 1.532(6)
C89 H89 1.0000
C90 H90A 0.9800
C90 H90B 0.9800
C90 H90C 0.9800
C91 H91A 0.9800
C91 H91B 0.9800
C91 H91C 0.9800
C92 H92A 0.9800
C92 H92B 0.9800
C92 H92C 0.9800

loop_
_geom_torsion_atom_site_label_1
_geom_torsion_atom_site_label_2
_geom_torsion_atom_site_label_3
_geom_torsion_atom_site_label_4
_geom_torsion
N3 Al1 O1 Bi1 -14.6(8)
N4 Al1 O1 Bi1 91.0(7)
C46 Al1 O1 Bi1 -143.9(7)
N2 Bi1 O1 Al1 -164.5(7)
N1 Bi1 O1 Al1 109.8(7)
Si2' Bi1 O1 Al1 -155.4(7)
N8 Al2 O2 Bi2 -134.5(6)
N7 Al2 O2 Bi2 -29.9(7)
C92 Al2 O2 Bi2 100.2(7)
N5 Bi2 O2 Al2 -160.0(7)
N6 Bi2 O2 Al2 -75.2(7)
O1 Bi1 N1 C1 43.0(4)
N2 Bi1 N1 C1 -49.2(4)
Si2' Bi1 N1 C1 -76.7(4)
O1 Bi1 N1 Si1' -145.8(5)
N2 Bi1 N1 Si1' 122.0(5)
Si2' Bi1 N1 Si1' 94.6(6)
O1 Bi1 N1 Si1 -135.6(4)
N2 Bi1 N1 Si1 132.2(4)
Si2' Bi1 N1 Si1 104.8(4)
O1 Bi1 N2 C3 -39.5(4)
N1 Bi1 N2 C3 55.5(4)
Si2' Bi1 N2 C3 157.6(7)
O1 Bi1 N2 Si2' 163.0(5)
N1 Bi1 N2 Si2' -102.1(5)
O1 Bi1 N2 Si2 156.9(4)
N1 Bi1 N2 Si2 -108.2(4)
Si2' Bi1 N2 Si2 -6.1(7)
O1 Al1 N3 C18 155.5(3)
N4 Al1 N3 C18 40.1(3)
C46 Al1 N3 C18 -72.9(4)
O1 Al1 N3 C22 -32.3(4)
N4 Al1 N3 C22 -147.7(3)
C46 Al1 N3 C22 99.2(4)
O1 Al1 N4 C20 -154.0(3)
N3 Al1 N4 C20 -38.6(3)
C46 Al1 N4 C20 76.9(4)
O1 Al1 N4 C34 34.8(4)
N3 Al1 N4 C34 150.2(3)
C46 Al1 N4 C34 -94.3(4)
O2 Bi2 N5 C47 38.7(4)
N6 Bi2 N5 C47 -57.7(4)
O2 Bi2 N5 Si3' -158.1(6)
N6 Bi2 N5 Si3' 105.5(6)
O2 Bi2 N5 Si3 -168.8(3)
N6 Bi2 N5 Si3 94.7(3)
O2 Bi2 N6 C49 -44.2(4)
N5 Bi2 N6 C49 47.4(4)
O2 Bi2 N6 Si4' 151.4(5)
N5 Bi2 N6 Si4' -116.9(5)
O2 Bi2 N6 Si4 134.8(3)
N5 Bi2 N6 Si4 -133.6(3)
O2 Al2 N7 C64 -151.8(3)
N8 Al2 N7 C64 -37.8(3)
C92 Al2 N7 C64 75.8(4)
O2 Al2 N7 C68 33.9(4)
N8 Al2 N7 C68 147.9(3)
C92 Al2 N7 C68 -98.5(4)
O2 Al2 N8 C66 148.8(3)
N7 Al2 N8 C66 35.2(3)
C92 Al2 N8 C66 -81.4(4)
O2 Al2 N8 C80 -40.1(3)
N7 Al2 N8 C80 -153.7(3)
C92 Al2 N8 C80 89.7(4)
C1 N1 Si1 C12 58.1(8)
Si1' N1 Si1 C12 -52(4)
Bi1 N1 Si1 C12 -123.5(6)
C1 N1 Si1 C11 -67.4(8)
Si1' N1 Si1 C11 -177(5)
Bi1 N1 Si1 C11 111.1(6)
C1 N1 Si1 C13 174.7(5)
Si1' N1 Si1 C13 65(4)
Bi1 N1 Si1 C13 -6.9(6)
C1 N1 Si1' C12' 41.1(12)
Si1 N1 Si1' C12' 118(4)
Bi1 N1 Si1' C12' -129.2(9)
C1 N1 Si1' C11' -82.5(10)
Si1 N1 Si1' C11' -6(4)
Bi1 N1 Si1' C11' 107.2(8)
C1 N1 Si1' C13' 163.1(7)
Si1 N1 Si1' C13' -120(4)
Bi1 N1 Si1' C13' -7.2(9)
C3 N2 Si2 C15 68.4(7)
Si2' N2 Si2 C15 -158(3)
Bi1 N2 Si2 C15 -128.7(5)
C3 N2 Si2 C14 -171.6(6)
Si2' N2 Si2 C14 -38(3)
Bi1 N2 Si2 C14 -8.8(6)
C3 N2 Si2 C16 -58.1(7)
Si2' N2 Si2 C16 76(3)
Bi1 N2 Si2 C16 104.8(5)
C3 N2 Si2' C14' -150.7(9)
Si2 N2 Si2' C14' 158(4)
Bi1 N2 Si2' C14' 3.7(10)
C3 N2 Si2' C16' -23.6(13)
Si2 N2 Si2' C16' -75(3)
Bi1 N2 Si2' C16' 130.8(9)
C3 N2 Si2' C15' 92.0(10)
Si2 N2 Si2' C15' 40(3)
Bi1 N2 Si2' C15' -113.5(8)
C3 N2 Si2' Bi1 -154.4(8)
Si2 N2 Si2' Bi1 154(3)
O1 Bi1 Si2' N2 -19.6(6)
N1 Bi1 Si2' N2 77.2(5)
O1 Bi1 Si2' C14' 163.9(7)
N2 Bi1 Si2' C14' -176.5(9)
N1 Bi1 Si2' C14' -99.3(7)
O1 Bi1 Si2' C16' -87.1(12)
N2 Bi1 Si2' C16' -67.5(12)
N1 Bi1 Si2' C16' 9.7(12)
O1 Bi1 Si2' C15' 60.3(9)
N2 Bi1 Si2' C15' 79.9(9)
N1 Bi1 Si2' C15' 157.2(8)
C47 N5 Si3 C58 38.1(7)
Si3' N5 Si3 C58 99.0(16)
Bi2 N5 Si3 C58 -111.8(5)
C47 N5 Si3 C59 -82.2(6)
Si3' N5 Si3 C59 -21.2(14)
Bi2 N5 Si3 C59 128.0(4)
C47 N5 Si3 C57 157.8(5)
Si3' N5 Si3 C57 -141.3(17)
Bi2 N5 Si3 C57 8.0(5)
C47 N5 Si3' C59' -64.7(10)
Si3 N5 Si3' C59' 169(2)
Bi2 N5 Si3' C59' 132.2(8)
C47 N5 Si3' C58' 59.1(12)
Si3 N5 Si3' C58' -67.0(17)
Bi2 N5 Si3' C58' -104.1(11)
C47 N5 Si3' C57' 174.7(7)
Si3 N5 Si3' C57' 48.6(14)
Bi2 N5 Si3' C57' 11.5(9)
C49 N6 Si4 C61 -57.4(7)
Si4' N6 Si4 C61 20.0(17)
Bi2 N6 Si4 C61 123.7(5)
C49 N6 Si4 C60 68.4(7)
Si4' N6 Si4 C60 146(2)
Bi2 N6 Si4 C60 -110.6(5)
C49 N6 Si4 C62 -174.2(5)
Si4' N6 Si4 C62 -96.8(19)
Bi2 N6 Si4 C62 6.8(5)
C49 N6 Si4' C61' -33.0(10)
Si4 N6 Si4' C61' -145(2)
Bi2 N6 Si4' C61' 130.7(7)
C49 N6 Si4' C62' -157.2(7)
Si4 N6 Si4' C62' 90.5(19)
Bi2 N6 Si4' C62' 6.5(8)
C49 N6 Si4' C60' 91.1(9)
Si4 N6 Si4' C60' -21.2(16)
Bi2 N6 Si4' C60' -105.2(8)
Si1' N1 C1 C10 40.3(8)
Si1 N1 C1 C10 29.0(7)
Bi1 N1 C1 C10 -149.5(4)
Si1' N1 C1 C2 -142.0(7)
Si1 N1 C1 C2 -153.3(5)
Bi1 N1 C1 C2 28.2(6)
C10 C1 C2 C3 -178.3(4)
N1 C1 C2 C3 4.1(7)
C10 C1 C2 C7 1.4(6)
N1 C1 C2 C7 -176.3(4)
Si2' N2 C3 C4 -67.9(8)
Si2 N2 C3 C4 -57.9(6)
Bi1 N2 C3 C4 137.1(4)
Si2' N2 C3 C2 111.5(7)
Si2 N2 C3 C2 121.4(5)
Bi1 N2 C3 C2 -43.6(6)
C7 C2 C3 C4 4.3(7)
C1 C2 C3 C4 -176.1(5)
C7 C2 C3 N2 -175.0(4)
C1 C2 C3 N2 4.6(7)
N2 C3 C4 C5 174.9(5)
C2 C3 C4 C5 -4.5(8)
C3 C4 C5 C6 1.5(9)
C4 C5 C6 C7 1.5(9)
C5 C6 C7 C8 179.5(5)
C5 C6 C7 C2 -1.5(8)
C3 C2 C7 C8 177.6(4)
C1 C2 C7 C8 -2.1(6)
C3 C2 C7 C6 -1.4(6)
C1 C2 C7 C6 178.9(4)
C6 C7 C8 C9 -179.8(4)
C2 C7 C8 C9 1.1(7)
C7 C8 C9 C10 0.5(7)
N1 C1 C10 C9 178.1(4)
C2 C1 C10 C9 0.3(7)
C8 C9 C10 C1 -1.3(7)
C22 N3 C18 C19 166.1(4)
Al1 N3 C18 C19 -21.3(6)
C22 N3 C18 C17 -13.7(6)
Al1 N3 C18 C17 158.8(3)
N3 C18 C19 C20 -13.0(7)
C17 C18 C19 C20 166.8(4)
C34 N4 C20 C19 -172.0(4)
Al1 N4 C20 C19 16.6(5)
C34 N4 C20 C21 7.1(6)
Al1 N4 C20 C21 -164.3(3)
C18 C19 C20 N4 15.6(7)
C18 C19 C20 C21 -163.5(4)
C18 N3 C22 C23 96.1(5)
Al1 N3 C22 C23 -75.8(5)
C18 N3 C22 C27 -85.3(5)
Al1 N3 C22 C27 102.9(4)
C27 C22 C23 C24 -0.6(6)
N3 C22 C23 C24 178.1(4)
C27 C22 C23 C28 -179.9(4)
N3 C22 C23 C28 -1.2(6)
C22 C23 C24 C25 -0.2(7)
C28 C23 C24 C25 179.2(4)
C23 C24 C25 C26 0.6(7)
C24 C25 C26 C27 -0.3(7)
C25 C26 C27 C22 -0.4(7)
C25 C26 C27 C31 178.8(4)
C23 C22 C27 C26 0.8(6)
N3 C22 C27 C26 -177.8(4)
C23 C22 C27 C31 -178.3(4)
N3 C22 C27 C31 3.1(6)
C24 C23 C28 C29 -71.8(5)
C22 C23 C28 C29 107.5(5)
C24 C23 C28 C30 51.2(6)
C22 C23 C28 C30 -129.5(4)
C26 C27 C31 C32 50.3(6)
C22 C27 C31 C32 -130.6(4)
C26 C27 C31 C33 -71.9(6)
C22 C27 C31 C33 107.2(5)
C20 N4 C34 C35 -82.3(5)
Al1 N4 C34 C35 88.8(4)
C20 N4 C34 C39 101.2(5)
Al1 N4 C34 C39 -87.8(4)
C39 C34 C35 C36 -2.3(6)
N4 C34 C35 C36 -178.8(4)
C39 C34 C35 C40 174.9(4)
N4 C34 C35 C40 -1.6(6)
C34 C35 C36 C37 0.8(7)
C40 C35 C36 C37 -176.5(4)
C35 C36 C37 C38 0.7(8)
C36 C37 C38 C39 -0.8(8)
C37 C38 C39 C34 -0.7(7)
C37 C38 C39 C43 179.6(5)
C35 C34 C39 C38 2.3(6)
N4 C34 C39 C38 178.8(4)
C35 C34 C39 C43 -178.1(4)
N4 C34 C39 C43 -1.5(6)
C36 C35 C40 C41 68.7(6)
C34 C35 C40 C41 -108.5(5)
C36 C35 C40 C42 -54.2(6)
C34 C35 C40 C42 128.6(5)
C38 C39 C43 C44 -28.6(6)
C34 C39 C43 C44 151.7(4)
C38 C39 C43 C45 95.6(5)
C34 C39 C43 C45 -84.0(5)
Si3' N5 C47 C56 58.2(7)
Si3 N5 C47 C56 73.2(6)
Bi2 N5 C47 C56 -135.3(4)
Si3' N5 C47 C48 -116.6(6)
Si3 N5 C47 C48 -101.7(5)
Bi2 N5 C47 C48 49.8(5)
C56 C47 C48 C49 174.4(5)
N5 C47 C48 C49 -10.9(7)
C56 C47 C48 C53 -4.2(7)
N5 C47 C48 C53 170.5(4)
Si4' N6 C49 C50 -42.5(7)
Si4 N6 C49 C50 -25.2(7)
Bi2 N6 C49 C50 153.7(4)
Si4' N6 C49 C48 137.9(6)
Si4 N6 C49 C48 155.1(4)
Bi2 N6 C49 C48 -26.0(6)
C47 C48 C49 C50 177.3(4)
C53 C48 C49 C50 -4.1(6)
C47 C48 C49 N6 -3.0(7)
C53 C48 C49 N6 175.6(4)
N6 C49 C50 C51 -178.1(5)
C48 C49 C50 C51 1.6(7)
C49 C50 C51 C52 1.1(8)
C50 C51 C52 C53 -1.2(8)
C51 C52 C53 C54 179.4(5)
C51 C52 C53 C48 -1.5(8)
C49 C48 C53 C52 4.1(7)
C47 C48 C53 C52 -177.2(4)
C49 C48 C53 C54 -176.8(5)
C47 C48 C53 C54 1.9(7)
C52 C53 C54 C55 179.9(6)
C48 C53 C54 C55 0.7(9)
C53 C54 C55 C56 -1.2(10)
N5 C47 C56 C55 -171.0(6)
C48 C47 C56 C55 4.0(9)
C54 C55 C56 C47 -1.2(10)
C68 N7 C64 C65 -166.1(4)
Al2 N7 C64 C65 19.5(6)
C68 N7 C64 C63 13.1(6)
Al2 N7 C64 C63 -161.4(3)
N7 C64 C65 C66 12.9(7)
C63 C64 C65 C66 -166.2(4)
C80 N8 C66 C65 174.0(4)
Al2 N8 C66 C65 -15.1(6)
C80 N8 C66 C67 -4.5(6)
Al2 N8 C66 C67 166.4(3)
C64 C65 C66 N8 -15.6(7)
C64 C65 C66 C67 163.0(4)
C64 N7 C68 C69 -96.0(5)
Al2 N7 C68 C69 78.3(5)
C64 N7 C68 C73 87.3(5)
Al2 N7 C68 C73 -98.5(4)
C73 C68 C69 C70 1.7(7)
N7 C68 C69 C70 -174.9(4)
C73 C68 C69 C74 -177.3(4)
N7 C68 C69 C74 6.1(6)
C68 C69 C70 C71 -0.1(7)
C74 C69 C70 C71 178.9(4)
C69 C70 C71 C72 -0.9(7)
C70 C71 C72 C73 0.3(8)
C71 C72 C73 C68 1.3(7)
C71 C72 C73 C77 -177.1(5)
C69 C68 C73 C72 -2.3(7)
N7 C68 C73 C72 174.4(4)
C69 C68 C73 C77 176.0(4)
N7 C68 C73 C77 -7.3(7)
C70 C69 C74 C75 67.1(5)
C68 C69 C74 C75 -113.9(5)
C70 C69 C74 C76 -55.6(6)
C68 C69 C74 C76 123.4(5)
C72 C73 C77 C78 -51.4(6)
C68 C73 C77 C78 130.3(5)
C72 C73 C77 C79 70.3(6)
C68 C73 C77 C79 -108.0(5)
C66 N8 C80 C81 78.7(5)
Al2 N8 C80 C81 -92.0(4)
C66 N8 C80 C85 -104.9(5)
Al2 N8 C80 C85 84.4(4)
C85 C80 C81 C82 0.4(6)
N8 C80 C81 C82 176.7(4)
C85 C80 C81 C86 -177.8(4)
N8 C80 C81 C86 -1.5(6)
C80 C81 C82 C83 0.0(7)
C86 C81 C82 C83 178.4(4)
C81 C82 C83 C84 -0.3(7)
C82 C83 C84 C85 0.2(7)
C83 C84 C85 C80 0.3(7)
C83 C84 C85 C89 178.9(4)
C81 C80 C85 C84 -0.6(6)
N8 C80 C85 C84 -176.9(4)
C81 C80 C85 C89 -179.2(4)
N8 C80 C85 C89 4.4(6)
C80 C81 C86 C87 116.5(5)
C82 C81 C86 C87 -61.7(5)
C80 C81 C86 C88 -121.6(5)
C82 C81 C86 C88 60.1(6)
C84 C85 C89 C91 23.5(6)
C80 C85 C89 C91 -157.9(4)
C84 C85 C89 C90 -101.0(5)
C80 C85 C89 C90 77.7(5)
